data_6000056
loop_
_publ_author_name
'Brinks, H. W.'
'Yartys, V. A.'
'Hauback, B. C.'
'Fjellvag, H.'
'Yvon, K.'
'Gingl, F.'
'Vogt, T.'

_publ_section_title
;
 The magnetic structure of TbNiAlD1.1
;
_journal_name_full 'Journal of Alloys and Compounds'
_journal_page_first 114
_journal_page_last 119
_journal_paper_doi 10.1016/S0925-8388(00)01034-3
_journal_volume 311
_journal_year 2000
_chemical_formula_sum 'Al D1.1 Ni Tb'
_space_group_name_H-M_alt 'A m m 2'
_cell_angle_alpha 90.000
_cell_angle_beta 90.000
_cell_angle_gamma 90.000
_cell_length_a 3.6554
_cell_length_b 12.3954
_cell_length_c 7.6316
_cell_volume 345.79
_diffrn_ambient_temperature 3.8
_cod_database_code 6000056

loop_
_atom_site_label
_atom_site_fract_x
_atom_site_fract_y
_atom_site_fract_z
? ? ? ?
